data_4316585
loop_
_publ_author_name
'Angela M. Kuchison'
'Michael O. Wolf'
'Brian O. Patrick'

_publ_section_title
;
 Photophysical Properties and Electropolymerization of Gold Complexes of
 3,3''-Diethynyl-2,2':5',2''-terthiophene
;
_journal_name_full 'Inorganic Chemistry'
_journal_page_first 8802
_journal_page_last 8812
_journal_paper_doi 10.1021/ic100961w
_journal_volume 49
_journal_year 2010
_chemical_formula_sum 'C50 H78 Au2 N4 S3'
_chemical_formula_weight 1225.28
_chemical_name_systematic
;
 ?
;
_space_group_IT_number 14
_symmetry_cell_setting monoclinic
_symmetry_space_group_name_Hall '-P 2yn'
_symmetry_space_group_name_H-M 'P 1 21/n 1'
_atom_sites_solution_hydrogens geom
_atom_sites_solution_primary direct
_atom_sites_solution_secondary difmap
_audit_creation_method SHELXL-97
_cell_angle_alpha 90.00
_cell_angle_beta 101.691(3)
_cell_angle_gamma 90.00
_cell_formula_units_Z 4
_cell_length_a 19.4758(14)
_cell_length_b 13.1860(9)
_cell_length_c 20.7761(13)
_cell_measurement_reflns_used 9959
_cell_measurement_temperature 173(2)
_cell_measurement_theta_max 28.04
_cell_measurement_theta_min 2.23
_cell_volume 5224.8(6)
_computing_structure_refinement 'SHELXL-97 (Sheldrick, 1997)'
_diffrn_ambient_temperature 173(2)
_diffrn_measured_fraction_theta_full 0.992
_diffrn_measured_fraction_theta_max 0.992
_diffrn_measurement_device_type 'Bruker X8 APEX II'
_diffrn_measurement_method 'area detector'
_diffrn_radiation_monochromator graphite
_diffrn_radiation_source 'fine-focus sealed tube'
_diffrn_radiation_type MoK\a
_diffrn_radiation_wavelength 0.71073
_diffrn_reflns_av_R_equivalents 0.0551
_diffrn_reflns_av_sigmaI/netI 0.0555
_diffrn_reflns_limit_h_max 25
_diffrn_reflns_limit_h_min -17
_diffrn_reflns_limit_k_max 15
_diffrn_reflns_limit_k_min -17
_diffrn_reflns_limit_l_max 25
_diffrn_reflns_limit_l_min -27
_diffrn_reflns_number 59336
_diffrn_reflns_theta_full 28.10
_diffrn_reflns_theta_max 28.10
_diffrn_reflns_theta_min 1.84
_exptl_absorpt_coefficient_mu 5.765
_exptl_absorpt_correction_T_max 0.501
_exptl_absorpt_correction_T_min 0.204
_exptl_absorpt_correction_type multi-scan
_exptl_crystal_colour yellow
_exptl_crystal_density_diffrn 1.558
_exptl_crystal_density_method 'not measured'
_exptl_crystal_description plate
_exptl_crystal_F_000 2448
_exptl_crystal_size_max 0.60
_exptl_crystal_size_mid 0.50
_exptl_crystal_size_min 0.12
_refine_diff_density_max 1.042
_refine_diff_density_min -0.878
_refine_diff_density_rms 0.107
_refine_ls_extinction_method none
_refine_ls_goodness_of_fit_ref 1.018
_refine_ls_hydrogen_treatment mixed
_refine_ls_matrix_type full
_refine_ls_number_parameters 571
_refine_ls_number_reflns 12644
_refine_ls_number_restraints 21
_refine_ls_restrained_S_all 1.017
_refine_ls_R_factor_all 0.0639
_refine_ls_R_factor_gt 0.0315
_refine_ls_shift/su_max 0.074
_refine_ls_shift/su_mean 0.002
_refine_ls_structure_factor_coef Fsqd
_refine_ls_weighting_details 'calc w=1/[\s^2^(Fo^2^)+(0.0256P)^2^+2.3503P] where P=(Fo^2^+2Fc^2^)/3'
_refine_ls_weighting_scheme calc
_refine_ls_wR_factor_gt 0.0621
_refine_ls_wR_factor_ref 0.0714
_reflns_number_gt 8823
_reflns_number_total 12644
_reflns_threshold_expression >2sigma(I)
_cod_data_source_file ic100961w_si_002_3.cif
_cod_data_source_block mw082
_cod_original_sg_symbol_H-M 'P 21/n'
_cod_database_code 4316585

loop_
_symmetry_equiv_pos_as_xyz
'x, y, z'
'-x+1/2, y+1/2, -z+1/2'
'-x, -y, -z'
'x-1/2, -y-1/2, z-1/2'

loop_
_atom_site_label
_atom_site_type_symbol
_atom_site_fract_x
_atom_site_fract_y
_atom_site_fract_z
_atom_site_U_iso_or_equiv
_atom_site_adp_type
_atom_site_occupancy
_atom_site_symmetry_multiplicity
_atom_site_calc_flag
_atom_site_refinement_flags
_atom_site_disorder_assembly
_atom_site_disorder_group
S1 S 0.81938(6) 0.42652(8) 0.21901(5) 0.0494(3) Uani 1 1 d D . .
C4 C 0.7735(2) 0.4002(3) 0.14008(18) 0.0389(9) Uani 1 1 d D . .
C3 C 0.7341(2) 0.3131(3) 0.13939(19) 0.0395(9) Uani 1 1 d D . .
C2 C 0.7428(2) 0.2690(3) 0.2032(2) 0.0472(10) Uani 1 1 d D . .
H2 H 0.7199 0.2083 0.2118 0.057 Uiso 1 1 calc R . .
C1 C 0.7865(2) 0.3216(3) 0.2500(2) 0.0513(11) Uani 1 1 d D . .
H1 H 0.7977 0.3024 0.2950 0.062 Uiso 1 1 calc R . .
C13 C 0.6873(2) 0.2752(3) 0.0830(2) 0.0391(9) Uani 1 1 d D . .
C14 C 0.6461(2) 0.2444(3) 0.0363(2) 0.0424(10) Uani 1 1 d D . .
Au1 Au 0.573963(8) 0.195715(10) -0.038813(7) 0.03502(5) Uani 1 1 d D . .
C15 C 0.5000(2) 0.1458(3) -0.1125(2) 0.0368(9) Uani 1 1 d D . .
N1 N 0.4576(2) 0.1154(3) -0.15315(19) 0.0574(10) Uani 1 1 d D . .
C5 C 0.78165(19) 0.4653(3) 0.08593(18) 0.0378(9) Uani 1 1 d . . .
C6 C 0.7684(2) 0.4451(3) 0.02043(18) 0.0403(9) Uani 1 1 d . . .
H6 H 0.7492 0.3827 0.0022 0.048 Uiso 1 1 calc R . .
C7 C 0.7858(2) 0.5255(3) -0.0176(2) 0.0438(10) Uani 1 1 d . A .
H7 H 0.7792 0.5231 -0.0642 0.053 Uiso 1 1 calc R . .
C8 C 0.8131(2) 0.6071(3) 0.01864(19) 0.0398(9) Uani 1 1 d . . .
C19 C 0.4680(2) 0.3171(3) -0.3899(2) 0.0536(12) Uani 1 1 d . . .
H19A H 0.4675 0.3913 -0.3827 0.064 Uiso 1 1 calc R . .
H19B H 0.5042 0.3032 -0.4161 0.064 Uiso 1 1 calc R . .
C20 C 0.3989(3) 0.2873(3) -0.4298(2) 0.0639(13) Uani 1 1 d . . .
H20A H 0.3617 0.2988 -0.4044 0.077 Uiso 1 1 calc R . .
H20B H 0.3992 0.2144 -0.4410 0.077 Uiso 1 1 calc R . .
C21 C 0.3839(3) 0.3510(4) -0.4930(3) 0.0838(17) Uani 1 1 d . . .
H21A H 0.3828 0.4234 -0.4806 0.101 Uiso 1 1 calc R . .
H21B H 0.4233 0.3421 -0.5160 0.101 Uiso 1 1 calc R . .
C22 C 0.3196(4) 0.3273(5) -0.5381(3) 0.113(2) Uani 1 1 d . . .
H22A H 0.3226 0.2588 -0.5556 0.169 Uiso 1 1 calc R . .
H22B H 0.3121 0.3763 -0.5743 0.169 Uiso 1 1 calc R . .
H22C H 0.2805 0.3308 -0.5151 0.169 Uiso 1 1 calc R . .
C23 C 0.4862(2) 0.1515(3) -0.3301(2) 0.0448(10) Uani 1 1 d . . .
H23A H 0.4998 0.1214 -0.2857 0.054 Uiso 1 1 calc R . .
H23B H 0.4366 0.1331 -0.3475 0.054 Uiso 1 1 calc R . .
C24 C 0.5307(2) 0.1032(3) -0.3737(2) 0.0479(10) Uani 1 1 d . . .
H24A H 0.5809 0.1091 -0.3528 0.057 Uiso 1 1 calc R . .
H24B H 0.5230 0.1388 -0.4165 0.057 Uiso 1 1 calc R . .
C25 C 0.5110(2) -0.0076(3) -0.3844(2) 0.0598(12) Uani 1 1 d . . .
H25A H 0.4621 -0.0123 -0.4094 0.072 Uiso 1 1 calc R . .
H25B H 0.5128 -0.0402 -0.3411 0.072 Uiso 1 1 calc R . .
C26 C 0.5584(3) -0.0656(4) -0.4211(3) 0.0731(15) Uani 1 1 d . . .
H26A H 0.5570 -0.0337 -0.4640 0.110 Uiso 1 1 calc R . .
H26B H 0.5423 -0.1359 -0.4275 0.110 Uiso 1 1 calc R . .
H26C H 0.6066 -0.0644 -0.3955 0.110 Uiso 1 1 calc R . .
C27 C 0.5651(2) 0.3005(3) -0.2975(2) 0.0521(11) Uani 1 1 d . . .
H27A H 0.5950 0.2726 -0.3265 0.063 Uiso 1 1 calc R . .
H27B H 0.5665 0.3754 -0.3010 0.063 Uiso 1 1 calc R . .
C28 C 0.5966(2) 0.2716(4) -0.2284(2) 0.0705(14) Uani 1 1 d . . .
H28A H 0.6012 0.1970 -0.2244 0.085 Uiso 1 1 calc R . .
H28B H 0.5666 0.2954 -0.1982 0.085 Uiso 1 1 calc R . .
C29 C 0.6690(3) 0.3220(5) -0.2110(3) 0.0882(18) Uani 1 1 d . . .
H29A H 0.6999 0.2892 -0.2373 0.106 Uiso 1 1 calc R . .
H29B H 0.6639 0.3940 -0.2246 0.106 Uiso 1 1 calc R . .
C30 C 0.7026(4) 0.3182(5) -0.1447(3) 0.119(3) Uani 1 1 d . . .
H30A H 0.6823 0.3695 -0.1200 0.178 Uiso 1 1 calc R . .
H30B H 0.7528 0.3318 -0.1408 0.178 Uiso 1 1 calc R . .
H30C H 0.6964 0.2508 -0.1269 0.178 Uiso 1 1 calc R . .
C31 C 0.4428(2) 0.2956(3) -0.2774(2) 0.0478(11) Uani 1 1 d . . .
H31A H 0.4559 0.2549 -0.2367 0.057 Uiso 1 1 calc R . .
H31B H 0.3942 0.2767 -0.2984 0.057 Uiso 1 1 calc R . .
C32 C 0.4431(2) 0.4064(3) -0.2582(2) 0.0534(11) Uani 1 1 d . . .
H32A H 0.4204 0.4474 -0.2965 0.064 Uiso 1 1 calc R . .
H32B H 0.4920 0.4303 -0.2440 0.064 Uiso 1 1 calc R . .
C33 C 0.4036(3) 0.4198(3) -0.2021(2) 0.0597(12) Uani 1 1 d . . .
H33A H 0.3559 0.3910 -0.2156 0.072 Uiso 1 1 calc R . .
H33B H 0.4283 0.3816 -0.1632 0.072 Uiso 1 1 calc R . .
C34 C 0.3980(3) 0.5292(3) -0.1836(2) 0.0707(14) Uani 1 1 d . . .
H34A H 0.4450 0.5585 -0.1710 0.106 Uiso 1 1 calc R . .
H34B H 0.3741 0.5338 -0.1464 0.106 Uiso 1 1 calc R . .
H34C H 0.3711 0.5665 -0.2211 0.106 Uiso 1 1 calc R . .
C35 C 0.53655(19) -0.1374(3) -0.09986(19) 0.0378(9) Uani 1 1 d . . .
H35A H 0.5056 -0.1647 -0.0716 0.045 Uiso 1 1 calc R . .
H35B H 0.5265 -0.0640 -0.1058 0.045 Uiso 1 1 calc R . .
C36 C 0.5182(2) -0.1882(3) -0.1658(2) 0.0497(10) Uani 1 1 d . . .
H36A H 0.5323 -0.2603 -0.1610 0.060 Uiso 1 1 calc R . .
H36B H 0.5451 -0.1559 -0.1959 0.060 Uiso 1 1 calc R . .
C37 C 0.4410(2) -0.1819(4) -0.1958(2) 0.0614(13) Uani 1 1 d . . .
H37A H 0.4260 -0.1101 -0.1973 0.074 Uiso 1 1 calc R . .
H37B H 0.4143 -0.2193 -0.1677 0.074 Uiso 1 1 calc R . .
C38 C 0.4242(3) -0.2256(4) -0.2644(2) 0.0772(16) Uani 1 1 d . . .
H38A H 0.4427 -0.2948 -0.2638 0.116 Uiso 1 1 calc R . .
H38B H 0.4458 -0.1835 -0.2938 0.116 Uiso 1 1 calc R . .
H38C H 0.3733 -0.2267 -0.2802 0.116 Uiso 1 1 calc R . .
C39 C 0.66223(19) -0.1176(3) -0.10768(18) 0.0351(9) Uani 1 1 d . . .
H39A H 0.7108 -0.1301 -0.0835 0.042 Uiso 1 1 calc R . .
H39B H 0.6541 -0.1616 -0.1471 0.042 Uiso 1 1 calc R . .
C40 C 0.6572(2) -0.0086(3) -0.13024(19) 0.0432(10) Uani 1 1 d . . .
H40A H 0.6726 0.0369 -0.0921 0.052 Uiso 1 1 calc R . .
H40B H 0.6079 0.0081 -0.1502 0.052 Uiso 1 1 calc R . .
C41 C 0.7034(2) 0.0075(3) -0.1807(2) 0.0467(11) Uani 1 1 d . . .
H41A H 0.7088 0.0812 -0.1871 0.056 Uiso 1 1 calc R . .
H41B H 0.7505 -0.0209 -0.1630 0.056 Uiso 1 1 calc R . .
C42 C 0.6744(2) -0.0408(3) -0.2461(2) 0.0586(12) Uani 1 1 d . . .
H42A H 0.6268 -0.0156 -0.2629 0.088 Uiso 1 1 calc R . .
H42B H 0.6732 -0.1146 -0.2408 0.088 Uiso 1 1 calc R . .
H42C H 0.7044 -0.0237 -0.2771 0.088 Uiso 1 1 calc R . .
C43 C 0.6229(2) -0.0867(3) -0.00255(18) 0.0412(10) Uani 1 1 d . . .
H43A H 0.5896 -0.1102 0.0245 0.049 Uiso 1 1 calc R . .
H43B H 0.6107 -0.0155 -0.0153 0.049 Uiso 1 1 calc R . .
C44 C 0.6962(2) -0.0884(3) 0.0395(2) 0.0544(11) Uani 1 1 d . . .
H44A H 0.7076 -0.1582 0.0559 0.065 Uiso 1 1 calc R . .
H44B H 0.7304 -0.0686 0.0126 0.065 Uiso 1 1 calc R . .
C45 C 0.7018(3) -0.0170(3) 0.0969(2) 0.0595(13) Uani 1 1 d . . .
H45A H 0.6699 -0.0402 0.1255 0.071 Uiso 1 1 calc R . .
H45B H 0.6865 0.0514 0.0804 0.071 Uiso 1 1 calc R . .
C46 C 0.7756(3) -0.0108(4) 0.1370(2) 0.0786(16) Uani 1 1 d . . .
H46A H 0.8068 0.0168 0.1098 0.118 Uiso 1 1 calc R . .
H46B H 0.7916 -0.0787 0.1523 0.118 Uiso 1 1 calc R . .
H46C H 0.7763 0.0336 0.1749 0.118 Uiso 1 1 calc R . .
C47 C 0.6285(2) -0.2611(3) -0.04809(19) 0.0371(9) Uani 1 1 d . . .
H47A H 0.6781 -0.2666 -0.0249 0.045 Uiso 1 1 calc R . .
H47B H 0.6236 -0.2993 -0.0898 0.045 Uiso 1 1 calc R . .
C48 C 0.5826(2) -0.3114(3) -0.0061(2) 0.0592(13) Uani 1 1 d . . .
H48A H 0.5887 -0.2760 0.0368 0.071 Uiso 1 1 calc R . .
H48B H 0.5327 -0.3056 -0.0283 0.071 Uiso 1 1 calc R . .
C49 C 0.6018(2) -0.4224(3) 0.0053(2) 0.0601(13) Uani 1 1 d . . .
H49A H 0.6524 -0.4273 0.0250 0.072 Uiso 1 1 calc R . .
H49B H 0.5756 -0.4503 0.0376 0.072 Uiso 1 1 calc R . .
C50 C 0.5866(3) -0.4867(4) -0.0557(3) 0.0828(17) Uani 1 1 d . . .
H50A H 0.6204 -0.4709 -0.0833 0.124 Uiso 1 1 calc R . .
H50B H 0.5390 -0.4726 -0.0801 0.124 Uiso 1 1 calc R . .
H50C H 0.5904 -0.5585 -0.0433 0.124 Uiso 1 1 calc R . .
N3 N 0.49067(17) 0.2660(2) -0.32322(16) 0.0455(8) Uani 1 1 d . . .
N4 N 0.61228(15) -0.1503(2) -0.06421(14) 0.0338(7) Uani 1 1 d . . .
S2 S 0.81469(6) 0.58609(8) 0.10114(5) 0.0452(2) Uani 1 1 d . A .
S3 S 0.89871(7) 0.77230(10) 0.05627(9) 0.0541(4) Uani 0.948(3) 1 d P A 1
C9 C 0.8410(3) 0.7016(3) -0.0007(2) 0.0398(10) Uani 0.948(3) 1 d P A 1
C10 C 0.8278(2) 0.7479(3) -0.0617(2) 0.0399(11) Uani 0.948(3) 1 d P A 1
C11 C 0.8640(3) 0.8427(3) -0.0594(3) 0.0512(13) Uani 0.948(3) 1 d P A 1
H11 H 0.8607 0.8859 -0.0965 0.061 Uiso 0.948(3) 1 calc PR A 1
C12 C 0.9030(3) 0.8650(3) -0.0003(3) 0.0569(14) Uani 0.948(3) 1 d P A 1
H12 H 0.9299 0.9252 0.0091 0.068 Uiso 0.948(3) 1 calc PR A 1
C16 C 0.7820(3) 0.7082(3) -0.1184(2) 0.0426(11) Uani 0.948(3) 1 d P A 1
C17 C 0.7408(3) 0.6780(4) -0.1652(3) 0.0432(11) Uani 0.948(3) 1 d P A 1
Au2 Au 0.66559(4) 0.63524(3) -0.24064(4) 0.04621(14) Uani 0.948(3) 1 d P A 1
C18 C 0.5897(3) 0.5914(4) -0.3149(3) 0.0560(13) Uani 0.948(3) 1 d P A 1
N2 N 0.5462(4) 0.5650(5) -0.3573(3) 0.0766(15) Uani 0.948(3) 1 d P A 1
S3B S 0.8902(14) 0.790(2) 0.0225(15) 0.0541(4) Uani 0.052(3) 1 d PD A 2
C9B C 0.829(5) 0.712(5) -0.028(3) 0.0398(10) Uani 0.052(3) 1 d PD A 2
C10B C 0.811(5) 0.749(5) -0.092(2) 0.0399(11) Uani 0.052(3) 1 d PD A 2
C11B C 0.839(4) 0.849(5) -0.094(2) 0.0512(13) Uani 0.052(3) 1 d PD A 2
H11B H 0.8272 0.8914 -0.1319 0.061 Uiso 0.052(3) 1 calc PR A 2
C12B C 0.884(5) 0.877(5) -0.039(3) 0.0569(14) Uani 0.052(3) 1 d PD A 2
H12B H 0.9101 0.9385 -0.0351 0.068 Uiso 0.052(3) 1 calc PR A 2
C16B C 0.767(4) 0.702(8) -0.147(3) 0.0426(11) Uani 0.052(3) 1 d PD A 2
C17B C 0.722(4) 0.679(7) -0.195(3) 0.0432(11) Uani 0.052(3) 1 d PD A 2
Au2B Au 0.6437(6) 0.6193(5) -0.2616(6) 0.04621(14) Uani 0.052(3) 1 d PD A 2
C18B C 0.561(5) 0.568(12) -0.326(5) 0.0560(13) Uani 0.052(3) 1 d PD A 2
N2B N 0.523(6) 0.543(11) -0.371(4) 0.0766(15) Uani 0.052(3) 1 d PD A 2

loop_
_atom_site_aniso_label
_atom_site_aniso_U_11
_atom_site_aniso_U_22
_atom_site_aniso_U_33
_atom_site_aniso_U_23
_atom_site_aniso_U_13
_atom_site_aniso_U_12
S1 0.0458(7) 0.0641(7) 0.0354(6) -0.0046(5) 0.0012(5) 0.0059(5)
C4 0.031(2) 0.050(2) 0.033(2) -0.0033(18) 0.0023(17) 0.0113(18)
C3 0.033(2) 0.050(2) 0.035(2) -0.0005(18) 0.0064(18) 0.0086(19)
C2 0.043(3) 0.055(2) 0.045(3) 0.007(2) 0.011(2) 0.008(2)
C1 0.053(3) 0.065(3) 0.035(2) 0.004(2) 0.007(2) 0.016(2)
C13 0.040(2) 0.040(2) 0.038(2) -0.0020(18) 0.010(2) 0.0016(18)
C14 0.047(3) 0.036(2) 0.047(3) 0.0032(19) 0.017(2) 0.0062(19)
Au1 0.03539(9) 0.03765(9) 0.03397(9) 0.00149(6) 0.01167(7) 0.00302(6)
C15 0.038(2) 0.035(2) 0.039(2) 0.0053(18) 0.010(2) 0.0064(18)
N1 0.058(3) 0.059(2) 0.050(2) 0.0031(19) -0.002(2) -0.006(2)
C5 0.029(2) 0.045(2) 0.038(2) -0.0033(18) 0.0040(17) 0.0094(17)
C6 0.044(2) 0.039(2) 0.037(2) -0.0046(17) 0.0059(19) 0.0049(18)
C7 0.045(3) 0.049(2) 0.037(2) -0.0060(19) 0.0082(19) 0.008(2)
C8 0.034(2) 0.043(2) 0.042(2) -0.0030(18) 0.0061(19) 0.0088(18)
C19 0.065(3) 0.050(3) 0.048(3) 0.006(2) 0.017(2) -0.012(2)
C20 0.064(3) 0.065(3) 0.062(3) 0.022(2) 0.012(3) 0.001(2)
C21 0.077(4) 0.077(4) 0.092(4) 0.036(3) 0.004(4) -0.005(3)
C22 0.083(5) 0.143(6) 0.111(6) 0.059(5) 0.020(5) 0.011(4)
C23 0.043(2) 0.046(2) 0.048(3) 0.0096(19) 0.017(2) -0.0015(19)
C24 0.042(3) 0.059(3) 0.046(3) 0.001(2) 0.017(2) -0.007(2)
C25 0.049(3) 0.068(3) 0.067(3) -0.015(2) 0.021(2) -0.013(2)
C26 0.068(4) 0.074(3) 0.083(4) -0.026(3) 0.029(3) -0.015(3)
C27 0.047(3) 0.064(3) 0.051(3) -0.008(2) 0.022(2) -0.011(2)
C28 0.049(3) 0.110(4) 0.056(3) -0.013(3) 0.018(3) -0.002(3)
C29 0.061(4) 0.131(5) 0.074(4) -0.043(4) 0.017(3) -0.001(3)
C30 0.113(6) 0.164(6) 0.083(5) -0.034(5) 0.027(5) -0.050(5)
C31 0.047(3) 0.051(2) 0.052(3) 0.010(2) 0.024(2) 0.004(2)
C32 0.049(3) 0.053(3) 0.061(3) 0.008(2) 0.018(2) 0.008(2)
C33 0.067(3) 0.055(3) 0.061(3) 0.006(2) 0.023(3) 0.015(2)
C34 0.076(4) 0.068(3) 0.066(3) 0.005(3) 0.010(3) 0.022(3)
C35 0.029(2) 0.042(2) 0.044(2) 0.0122(18) 0.0129(18) 0.0087(17)
C36 0.041(3) 0.059(3) 0.048(3) 0.008(2) 0.007(2) 0.002(2)
C37 0.042(3) 0.077(3) 0.062(3) 0.020(3) 0.004(2) -0.001(2)
C38 0.063(3) 0.111(4) 0.050(3) 0.029(3) -0.007(3) -0.017(3)
C39 0.033(2) 0.045(2) 0.032(2) 0.0039(16) 0.0158(17) 0.0047(16)
C40 0.046(2) 0.040(2) 0.048(2) 0.0035(18) 0.022(2) -0.0008(18)
C41 0.046(3) 0.047(2) 0.053(3) 0.0121(19) 0.024(2) -0.0019(19)
C42 0.066(3) 0.067(3) 0.046(3) 0.016(2) 0.020(2) -0.014(2)
C43 0.050(3) 0.041(2) 0.038(2) 0.0021(17) 0.021(2) 0.0101(19)
C44 0.050(3) 0.069(3) 0.045(3) -0.006(2) 0.010(2) 0.003(2)
C45 0.085(4) 0.047(2) 0.046(3) 0.003(2) 0.012(3) 0.003(2)
C46 0.088(4) 0.089(4) 0.057(3) -0.012(3) 0.009(3) -0.032(3)
C47 0.035(2) 0.037(2) 0.042(2) 0.0088(17) 0.0154(18) 0.0101(17)
C48 0.059(3) 0.057(3) 0.073(3) 0.025(2) 0.042(3) 0.022(2)
C49 0.049(3) 0.051(3) 0.086(4) 0.031(3) 0.025(3) 0.008(2)
C50 0.083(4) 0.054(3) 0.104(5) 0.022(3) 0.000(4) -0.015(3)
N3 0.047(2) 0.052(2) 0.041(2) 0.0052(16) 0.0176(17) -0.0087(16)
N4 0.0294(17) 0.0409(17) 0.0335(18) 0.0057(13) 0.0122(14) 0.0085(13)
S2 0.0420(6) 0.0497(6) 0.0422(6) -0.0079(5) 0.0045(5) -0.0014(5)
S3 0.0461(7) 0.0517(7) 0.0634(10) -0.0073(7) 0.0086(7) -0.0025(6)
C9 0.034(3) 0.040(2) 0.047(3) -0.006(2) 0.011(2) 0.0079(19)
C10 0.035(3) 0.043(2) 0.048(3) -0.001(3) 0.022(3) 0.009(2)
C11 0.050(4) 0.043(3) 0.070(4) 0.005(3) 0.033(3) 0.015(2)
C12 0.052(3) 0.039(3) 0.088(4) -0.006(3) 0.034(3) 0.002(2)
C16 0.046(3) 0.047(3) 0.042(3) 0.004(3) 0.024(3) 0.015(2)
C17 0.055(4) 0.039(3) 0.042(3) 0.008(3) 0.024(3) 0.014(2)
Au2 0.0618(3) 0.04041(13) 0.0415(2) 0.00232(14) 0.0224(2) 0.00732(14)
C18 0.067(4) 0.040(3) 0.062(4) 0.001(3) 0.015(3) -0.005(3)
N2 0.097(6) 0.060(4) 0.073(4) 0.001(3) 0.019(4) -0.020(3)
S3B 0.0461(7) 0.0517(7) 0.0634(10) -0.0073(7) 0.0086(7) -0.0025(6)
C9B 0.034(3) 0.040(2) 0.047(3) -0.006(2) 0.011(2) 0.0079(19)
C10B 0.035(3) 0.043(2) 0.048(3) -0.001(3) 0.022(3) 0.009(2)
C11B 0.050(4) 0.043(3) 0.070(4) 0.005(3) 0.033(3) 0.015(2)
C12B 0.052(3) 0.039(3) 0.088(4) -0.006(3) 0.034(3) 0.002(2)
C16B 0.046(3) 0.047(3) 0.042(3) 0.004(3) 0.024(3) 0.015(2)
C17B 0.055(4) 0.039(3) 0.042(3) 0.008(3) 0.024(3) 0.014(2)
Au2B 0.0618(3) 0.04041(13) 0.0415(2) 0.00232(14) 0.0224(2) 0.00732(14)
C18B 0.067(4) 0.040(3) 0.062(4) 0.001(3) 0.015(3) -0.005(3)
N2B 0.097(6) 0.060(4) 0.073(4) 0.001(3) 0.019(4) -0.020(3)

loop_
_atom_type_symbol
_atom_type_description
_atom_type_scat_dispersion_real
_atom_type_scat_dispersion_imag
_atom_type_scat_source
C C 0.0033 0.0016 'International Tables Vol C Tables 4.2.6.8 and 6.1.1.4'
H H 0.0000 0.0000 'International Tables Vol C Tables 4.2.6.8 and 6.1.1.4'
N N 0.0061 0.0033 'International Tables Vol C Tables 4.2.6.8 and 6.1.1.4'
S S 0.1246 0.1234 'International Tables Vol C Tables 4.2.6.8 and 6.1.1.4'
Au Au -2.0133 8.8022 'International Tables Vol C Tables 4.2.6.8 and 6.1.1.4'

loop_
_geom_angle_atom_site_label_1
_geom_angle_atom_site_label_2
_geom_angle_atom_site_label_3
_geom_angle
_geom_angle_site_symmetry_1
_geom_angle_site_symmetry_3
_geom_angle_publ_flag
C1 S1 C4 91.9(2) . . ?
C3 C4 C5 129.3(4) . . ?
C3 C4 S1 110.8(3) . . ?
C5 C4 S1 119.9(3) . . ?
C4 C3 C13 124.3(3) . . ?
C4 C3 C2 111.7(4) . . ?
C13 C3 C2 123.9(4) . . ?
C1 C2 C3 113.5(4) . . ?
C1 C2 H2 123.2 . . ?
C3 C2 H2 123.2 . . ?
C2 C1 S1 112.1(3) . . ?
C2 C1 H1 124.0 . . ?
S1 C1 H1 124.0 . . ?
C14 C13 C3 178.0(4) . . ?
C13 C14 Au1 177.0(3) . . ?
C14 Au1 C15 178.49(15) . . ?
N1 C15 Au1 178.0(4) . . ?
C6 C5 C4 129.2(4) . . ?
C6 C5 S2 110.7(3) . . ?
C4 C5 S2 120.1(3) . . ?
C5 C6 C7 113.3(3) . . ?
C5 C6 H6 123.3 . . ?
C7 C6 H6 123.3 . . ?
C8 C7 C6 113.4(4) . . ?
C8 C7 H7 123.3 . . ?
C6 C7 H7 123.3 . . ?
C7 C8 C9 130.9(4) . . ?
C7 C8 S2 110.5(3) . . ?
C9 C8 S2 118.7(3) . . ?
C7 C8 C9B 114.2(17) . . ?
C9 C8 C9B 18.0(11) . . ?
S2 C8 C9B 135(2) . . ?
C20 C19 N3 117.0(3) . . ?
C20 C19 H19A 108.0 . . ?
N3 C19 H19A 108.0 . . ?
C20 C19 H19B 108.0 . . ?
N3 C19 H19B 108.0 . . ?
H19A C19 H19B 107.3 . . ?
C19 C20 C21 109.0(4) . . ?
C19 C20 H20A 109.9 . . ?
C21 C20 H20A 109.9 . . ?
C19 C20 H20B 109.9 . . ?
C21 C20 H20B 109.9 . . ?
H20A C20 H20B 108.3 . . ?
C22 C21 C20 115.3(5) . . ?
C22 C21 H21A 108.5 . . ?
C20 C21 H21A 108.5 . . ?
C22 C21 H21B 108.5 . . ?
C20 C21 H21B 108.5 . . ?
H21A C21 H21B 107.5 . . ?
C21 C22 H22A 109.5 . . ?
C21 C22 H22B 109.5 . . ?
H22A C22 H22B 109.5 . . ?
C21 C22 H22C 109.5 . . ?
H22A C22 H22C 109.5 . . ?
H22B C22 H22C 109.5 . . ?
C24 C23 N3 116.5(3) . . ?
C24 C23 H23A 108.2 . . ?
N3 C23 H23A 108.2 . . ?
C24 C23 H23B 108.2 . . ?
N3 C23 H23B 108.2 . . ?
H23A C23 H23B 107.3 . . ?
C23 C24 C25 109.6(3) . . ?
C23 C24 H24A 109.8 . . ?
C25 C24 H24A 109.8 . . ?
C23 C24 H24B 109.8 . . ?
C25 C24 H24B 109.8 . . ?
H24A C24 H24B 108.2 . . ?
C24 C25 C26 113.4(3) . . ?
C24 C25 H25A 108.9 . . ?
C26 C25 H25A 108.9 . . ?
C24 C25 H25B 108.9 . . ?
C26 C25 H25B 108.9 . . ?
H25A C25 H25B 107.7 . . ?
C25 C26 H26A 109.5 . . ?
C25 C26 H26B 109.5 . . ?
H26A C26 H26B 109.5 . . ?
C25 C26 H26C 109.5 . . ?
H26A C26 H26C 109.5 . . ?
H26B C26 H26C 109.5 . . ?
C28 C27 N3 116.2(3) . . ?
C28 C27 H27A 108.2 . . ?
N3 C27 H27A 108.2 . . ?
C28 C27 H27B 108.2 . . ?
N3 C27 H27B 108.2 . . ?
H27A C27 H27B 107.4 . . ?
C27 C28 C29 107.1(4) . . ?
C27 C28 H28A 110.3 . . ?
C29 C28 H28A 110.3 . . ?
C27 C28 H28B 110.3 . . ?
C29 C28 H28B 110.3 . . ?
H28A C28 H28B 108.5 . . ?
C30 C29 C28 116.1(6) . . ?
C30 C29 H29A 108.3 . . ?
C28 C29 H29A 108.3 . . ?
C30 C29 H29B 108.3 . . ?
C28 C29 H29B 108.3 . . ?
H29A C29 H29B 107.4 . . ?
C29 C30 H30A 109.5 . . ?
C29 C30 H30B 109.5 . . ?
H30A C30 H30B 109.5 . . ?
C29 C30 H30C 109.5 . . ?
H30A C30 H30C 109.5 . . ?
H30B C30 H30C 109.5 . . ?
N3 C31 C32 116.4(3) . . ?
N3 C31 H31A 108.2 . . ?
C32 C31 H31A 108.2 . . ?
N3 C31 H31B 108.2 . . ?
C32 C31 H31B 108.2 . . ?
H31A C31 H31B 107.3 . . ?
C31 C32 C33 109.6(3) . . ?
C31 C32 H32A 109.7 . . ?
C33 C32 H32A 109.7 . . ?
C31 C32 H32B 109.7 . . ?
C33 C32 H32B 109.7 . . ?
H32A C32 H32B 108.2 . . ?
C34 C33 C32 112.4(4) . . ?
C34 C33 H33A 109.1 . . ?
C32 C33 H33A 109.1 . . ?
C34 C33 H33B 109.1 . . ?
C32 C33 H33B 109.1 . . ?
H33A C33 H33B 107.9 . . ?
C33 C34 H34A 109.5 . . ?
C33 C34 H34B 109.5 . . ?
H34A C34 H34B 109.5 . . ?
C33 C34 H34C 109.5 . . ?
H34A C34 H34C 109.5 . . ?
H34B C34 H34C 109.5 . . ?
C36 C35 N4 115.0(3) . . ?
C36 C35 H35A 108.5 . . ?
N4 C35 H35A 108.5 . . ?
C36 C35 H35B 108.5 . . ?
N4 C35 H35B 108.5 . . ?
H35A C35 H35B 107.5 . . ?
C35 C36 C37 112.7(4) . . ?
C35 C36 H36A 109.1 . . ?
C37 C36 H36A 109.1 . . ?
C35 C36 H36B 109.1 . . ?
C37 C36 H36B 109.1 . . ?
H36A C36 H36B 107.8 . . ?
C36 C37 C38 112.1(4) . . ?
C36 C37 H37A 109.2 . . ?
C38 C37 H37A 109.2 . . ?
C36 C37 H37B 109.2 . . ?
C38 C37 H37B 109.2 . . ?
H37A C37 H37B 107.9 . . ?
C37 C38 H38A 109.5 . . ?
C37 C38 H38B 109.5 . . ?
H38A C38 H38B 109.5 . . ?
C37 C38 H38C 109.5 . . ?
H38A C38 H38C 109.5 . . ?
H38B C38 H38C 109.5 . . ?
C40 C39 N4 116.5(3) . . ?
C40 C39 H39A 108.2 . . ?
N4 C39 H39A 108.2 . . ?
C40 C39 H39B 108.2 . . ?
N4 C39 H39B 108.2 . . ?
H39A C39 H39B 107.3 . . ?
C39 C40 C41 109.5(3) . . ?
C39 C40 H40A 109.8 . . ?
C41 C40 H40A 109.8 . . ?
C39 C40 H40B 109.8 . . ?
C41 C40 H40B 109.8 . . ?
H40A C40 H40B 108.2 . . ?
C42 C41 C40 113.4(3) . . ?
C42 C41 H41A 108.9 . . ?
C40 C41 H41A 108.9 . . ?
C42 C41 H41B 108.9 . . ?
C40 C41 H41B 108.9 . . ?
H41A C41 H41B 107.7 . . ?
C41 C42 H42A 109.5 . . ?
C41 C42 H42B 109.5 . . ?
H42A C42 H42B 109.5 . . ?
C41 C42 H42C 109.5 . . ?
H42A C42 H42C 109.5 . . ?
H42B C42 H42C 109.5 . . ?
N4 C43 C44 115.6(3) . . ?
N4 C43 H43A 108.4 . . ?
C44 C43 H43A 108.4 . . ?
N4 C43 H43B 108.4 . . ?
C44 C43 H43B 108.4 . . ?
H43A C43 H43B 107.4 . . ?
C45 C44 C43 110.9(4) . . ?
C45 C44 H44A 109.5 . . ?
C43 C44 H44A 109.5 . . ?
C45 C44 H44B 109.5 . . ?
C43 C44 H44B 109.5 . . ?
H44A C44 H44B 108.1 . . ?
C44 C45 C46 112.3(4) . . ?
C44 C45 H45A 109.1 . . ?
C46 C45 H45A 109.1 . . ?
C44 C45 H45B 109.1 . . ?
C46 C45 H45B 109.1 . . ?
H45A C45 H45B 107.9 . . ?
C45 C46 H46A 109.5 . . ?
C45 C46 H46B 109.5 . . ?
H46A C46 H46B 109.5 . . ?
C45 C46 H46C 109.5 . . ?
H46A C46 H46C 109.5 . . ?
H46B C46 H46C 109.5 . . ?
N4 C47 C48 115.2(3) . . ?
N4 C47 H47A 108.5 . . ?
C48 C47 H47A 108.5 . . ?
N4 C47 H47B 108.5 . . ?
C48 C47 H47B 108.5 . . ?
H47A C47 H47B 107.5 . . ?
C49 C48 C47 110.8(3) . . ?
C49 C48 H48A 109.5 . . ?
C47 C48 H48A 109.5 . . ?
C49 C48 H48B 109.5 . . ?
C47 C48 H48B 109.5 . . ?
H48A C48 H48B 108.1 . . ?
C50 C49 C48 114.4(4) . . ?
C50 C49 H49A 108.7 . . ?
C48 C49 H49A 108.7 . . ?
C50 C49 H49B 108.7 . . ?
C48 C49 H49B 108.7 . . ?
H49A C49 H49B 107.6 . . ?
C49 C50 H50A 109.5 . . ?
C49 C50 H50B 109.5 . . ?
H50A C50 H50B 109.5 . . ?
C49 C50 H50C 109.5 . . ?
H50A C50 H50C 109.5 . . ?
H50B C50 H50C 109.5 . . ?
C27 N3 C31 111.6(3) . . ?
C27 N3 C23 111.5(3) . . ?
C31 N3 C23 106.6(3) . . ?
C27 N3 C19 105.6(3) . . ?
C31 N3 C19 110.9(3) . . ?
C23 N3 C19 110.7(3) . . ?
C43 N4 C47 111.2(3) . . ?
C43 N4 C39 110.7(3) . . ?
C47 N4 C39 105.9(2) . . ?
C43 N4 C35 107.7(3) . . ?
C47 N4 C35 110.7(3) . . ?
C39 N4 C35 110.7(3) . . ?
C5 S2 C8 92.00(18) . . ?
C12 S3 C9 91.7(2) . . ?
C10 C9 C8 128.5(4) . . ?
C10 C9 S3 111.4(3) . . ?
C8 C9 S3 120.1(3) . . ?
C9 C10 C16 124.4(4) . . ?
C9 C10 C11 110.8(4) . . ?
C16 C10 C11 124.8(4) . . ?
C12 C11 C10 114.0(4) . . ?
C12 C11 H11 123.0 . . ?
C10 C11 H11 123.0 . . ?
C11 C12 S3 112.1(4) . . ?
C11 C12 H12 124.0 . . ?
S3 C12 H12 124.0 . . ?
C17 C16 C10 176.5(4) . . ?
C16 C17 Au2 174.9(4) . . ?
C18 Au2 C17 179.1(2) . . ?
N2 C18 Au2 179.2(5) . . ?
C12B S3B C9B 90.2(13) . . ?
C10B C9B S3B 112.7(18) . . ?
C10B C9B C8 140(3) . . ?
S3B C9B C8 108(2) . . ?
C9B C10B C16B 128(3) . . ?
C9B C10B C11B 109.5(19) . . ?
C16B C10B C11B 122(3) . . ?
C12B C11B C10B 114(2) . . ?
C12B C11B H11B 123.0 . . ?
C10B C11B H11B 123.0 . . ?
C11B C12B S3B 112.8(19) . . ?
C11B C12B H12B 123.6 . . ?
S3B C12B H12B 123.6 . . ?
C17B C16B C10B 167(10) . . ?
C16B C17B Au2B 169(8) . . ?
C18B Au2B C17B 175(5) . . ?
N2B C18B Au2B 165(10) . . ?

loop_
_geom_bond_atom_site_label_1
_geom_bond_atom_site_label_2
_geom_bond_distance
_geom_bond_site_symmetry_2
_geom_bond_publ_flag
S1 C1 1.705(4) . ?
S1 C4 1.736(4) . ?
C4 C3 1.379(5) . ?
C4 C5 1.450(5) . ?
C3 C13 1.422(6) . ?
C3 C2 1.425(5) . ?
C2 C1 1.349(6) . ?
C2 H2 0.9500 . ?
C1 H1 0.9500 . ?
C13 C14 1.197(5) . ?
C14 Au1 1.984(5) . ?
Au1 C15 1.989(5) . ?
C15 N1 1.129(5) . ?
C5 C6 1.359(5) . ?
C5 S2 1.722(4) . ?
C6 C7 1.405(5) . ?
C6 H6 0.9500 . ?
C7 C8 1.358(5) . ?
C7 H7 0.9500 . ?
C8 C9 1.449(5) . ?
C8 S2 1.730(4) . ?
C8 C9B 1.76(5) . ?
C19 C20 1.484(6) . ?
C19 N3 1.523(5) . ?
C19 H19A 0.9900 . ?
C19 H19B 0.9900 . ?
C20 C21 1.536(7) . ?
C20 H20A 0.9900 . ?
C20 H20B 0.9900 . ?
C21 C22 1.438(8) . ?
C21 H21A 0.9900 . ?
C21 H21B 0.9900 . ?
C22 H22A 0.9800 . ?
C22 H22B 0.9800 . ?
C22 H22C 0.9800 . ?
C23 C24 1.514(5) . ?
C23 N3 1.517(5) . ?
C23 H23A 0.9900 . ?
C23 H23B 0.9900 . ?
C24 C25 1.516(6) . ?
C24 H24A 0.9900 . ?
C24 H24B 0.9900 . ?
C25 C26 1.518(6) . ?
C25 H25A 0.9900 . ?
C25 H25B 0.9900 . ?
C26 H26A 0.9800 . ?
C26 H26B 0.9800 . ?
C26 H26C 0.9800 . ?
C27 C28 1.493(6) . ?
C27 N3 1.510(5) . ?
C27 H27A 0.9900 . ?
C27 H27B 0.9900 . ?
C28 C29 1.534(7) . ?
C28 H28A 0.9900 . ?
C28 H28B 0.9900 . ?
C29 C30 1.401(8) . ?
C29 H29A 0.9900 . ?
C29 H29B 0.9900 . ?
C30 H30A 0.9800 . ?
C30 H30B 0.9800 . ?
C30 H30C 0.9800 . ?
C31 N3 1.513(4) . ?
C31 C32 1.514(5) . ?
C31 H31A 0.9900 . ?
C31 H31B 0.9900 . ?
C32 C33 1.530(5) . ?
C32 H32A 0.9900 . ?
C32 H32B 0.9900 . ?
C33 C34 1.503(6) . ?
C33 H33A 0.9900 . ?
C33 H33B 0.9900 . ?
C34 H34A 0.9800 . ?
C34 H34B 0.9800 . ?
C34 H34C 0.9800 . ?
C35 C36 1.501(6) . ?
C35 N4 1.520(5) . ?
C35 H35A 0.9900 . ?
C35 H35B 0.9900 . ?
C36 C37 1.508(6) . ?
C36 H36A 0.9900 . ?
C36 H36B 0.9900 . ?
C37 C38 1.510(7) . ?
C37 H37A 0.9900 . ?
C37 H37B 0.9900 . ?
C38 H38A 0.9800 . ?
C38 H38B 0.9800 . ?
C38 H38C 0.9800 . ?
C39 C40 1.509(5) . ?
C39 N4 1.518(4) . ?
C39 H39A 0.9900 . ?
C39 H39B 0.9900 . ?
C40 C41 1.527(5) . ?
C40 H40A 0.9900 . ?
C40 H40B 0.9900 . ?
C41 C42 1.503(6) . ?
C41 H41A 0.9900 . ?
C41 H41B 0.9900 . ?
C42 H42A 0.9800 . ?
C42 H42B 0.9800 . ?
C42 H42C 0.9800 . ?
C43 N4 1.510(5) . ?
C43 C44 1.516(6) . ?
C43 H43A 0.9900 . ?
C43 H43B 0.9900 . ?
C44 C45 1.505(6) . ?
C44 H44A 0.9900 . ?
C44 H44B 0.9900 . ?
C45 C46 1.510(7) . ?
C45 H45A 0.9900 . ?
C45 H45B 0.9900 . ?
C46 H46A 0.9800 . ?
C46 H46B 0.9800 . ?
C46 H46C 0.9800 . ?
C47 N4 1.518(4) . ?
C47 C48 1.523(5) . ?
C47 H47A 0.9900 . ?
C47 H47B 0.9900 . ?
C48 C49 1.517(6) . ?
C48 H48A 0.9900 . ?
C48 H48B 0.9900 . ?
C49 C50 1.503(7) . ?
C49 H49A 0.9900 . ?
C49 H49B 0.9900 . ?
C50 H50A 0.9800 . ?
C50 H50B 0.9800 . ?
C50 H50C 0.9800 . ?
S3 C12 1.709(5) . ?
S3 C9 1.730(4) . ?
C9 C10 1.384(6) . ?
C10 C16 1.424(7) . ?
C10 C11 1.432(6) . ?
C11 C12 1.340(7) . ?
C11 H11 0.9500 . ?
C12 H12 0.9500 . ?
C16 C17 1.197(7) . ?
C17 Au2 1.997(6) . ?
Au2 C18 1.995(6) . ?
C18 N2 1.145(7) . ?
S3B C12B 1.71(2) . ?
S3B C9B 1.750(19) . ?
C9B C10B 1.376(19) . ?
C10B C16B 1.432(18) . ?
C10B C11B 1.432(19) . ?
C11B C12B 1.35(2) . ?
C11B H11B 0.9500 . ?
C12B H12B 0.9500 . ?
C16B C17B 1.218(19) . ?
C17B Au2B 2.003(17) . ?
Au2B C18B 1.991(18) . ?
C18B N2B 1.13(2) . ?

loop_
_geom_torsion_atom_site_label_1
_geom_torsion_atom_site_label_2
_geom_torsion_atom_site_label_3
_geom_torsion_atom_site_label_4
_geom_torsion
_geom_torsion_site_symmetry_1
_geom_torsion_site_symmetry_2
_geom_torsion_site_symmetry_3
_geom_torsion_site_symmetry_4
_geom_torsion_publ_flag
C1 S1 C4 C3 0.5(3) . . . . ?
C1 S1 C4 C5 -177.9(3) . . . . ?
C5 C4 C3 C13 -6.2(6) . . . . ?
S1 C4 C3 C13 175.7(3) . . . . ?
C5 C4 C3 C2 177.5(4) . . . . ?
S1 C4 C3 C2 -0.6(4) . . . . ?
C4 C3 C2 C1 0.5(5) . . . . ?
C13 C3 C2 C1 -175.8(4) . . . . ?
C3 C2 C1 S1 -0.2(5) . . . . ?
C4 S1 C1 C2 -0.2(3) . . . . ?
C4 C3 C13 C14 -105(12) . . . . ?
C2 C3 C13 C14 71(12) . . . . ?
C3 C13 C14 Au1 -2(18) . . . . ?
C13 C14 Au1 C15 -36(11) . . . . ?
C14 Au1 C15 N1 -35(14) . . . . ?
C3 C4 C5 C6 -19.1(6) . . . . ?
S1 C4 C5 C6 158.9(3) . . . . ?
C3 C4 C5 S2 163.0(3) . . . . ?
S1 C4 C5 S2 -19.0(4) . . . . ?
C4 C5 C6 C7 -177.0(4) . . . . ?
S2 C5 C6 C7 1.1(4) . . . . ?
C5 C6 C7 C8 0.6(5) . . . . ?
C6 C7 C8 C9 176.1(4) . . . . ?
C6 C7 C8 S2 -2.0(4) . . . . ?
C6 C7 C8 C9B -176(4) . . . . ?
N3 C19 C20 C21 176.9(4) . . . . ?
C19 C20 C21 C22 177.5(5) . . . . ?
N3 C23 C24 C25 -170.5(4) . . . . ?
C23 C24 C25 C26 -173.4(4) . . . . ?
N3 C27 C28 C29 -175.2(4) . . . . ?
C27 C28 C29 C30 169.8(5) . . . . ?
N3 C31 C32 C33 -169.1(4) . . . . ?
C31 C32 C33 C34 -176.3(4) . . . . ?
N4 C35 C36 C37 174.2(3) . . . . ?
C35 C36 C37 C38 175.3(4) . . . . ?
N4 C39 C40 C41 -172.2(3) . . . . ?
C39 C40 C41 C42 72.1(5) . . . . ?
N4 C43 C44 C45 176.1(3) . . . . ?
C43 C44 C45 C46 -175.6(4) . . . . ?
N4 C47 C48 C49 178.3(4) . . . . ?
C47 C48 C49 C50 -66.0(6) . . . . ?
C28 C27 N3 C31 51.7(5) . . . . ?
C28 C27 N3 C23 -67.4(4) . . . . ?
C28 C27 N3 C19 172.3(4) . . . . ?
C32 C31 N3 C27 53.0(5) . . . . ?
C32 C31 N3 C23 175.0(4) . . . . ?
C32 C31 N3 C19 -64.4(5) . . . . ?
C24 C23 N3 C27 -57.4(4) . . . . ?
C24 C23 N3 C31 -179.4(4) . . . . ?
C24 C23 N3 C19 59.9(5) . . . . ?
C20 C19 N3 C27 173.5(4) . . . . ?
C20 C19 N3 C31 -65.4(5) . . . . ?
C20 C19 N3 C23 52.7(5) . . . . ?
C44 C43 N4 C47 59.4(4) . . . . ?
C44 C43 N4 C39 -58.0(4) . . . . ?
C44 C43 N4 C35 -179.2(3) . . . . ?
C48 C47 N4 C43 61.5(4) . . . . ?
C48 C47 N4 C39 -178.2(4) . . . . ?
C48 C47 N4 C35 -58.2(4) . . . . ?
C40 C39 N4 C43 -58.8(4) . . . . ?
C40 C39 N4 C47 -179.4(3) . . . . ?
C40 C39 N4 C35 60.5(4) . . . . ?
C36 C35 N4 C43 174.7(3) . . . . ?
C36 C35 N4 C47 -63.6(4) . . . . ?
C36 C35 N4 C39 53.6(4) . . . . ?
C6 C5 S2 C8 -1.9(3) . . . . ?
C4 C5 S2 C8 176.4(3) . . . . ?
C7 C8 S2 C5 2.2(3) . . . . ?
C9 C8 S2 C5 -176.2(3) . . . . ?
C9B C8 S2 C5 174(5) . . . . ?
C7 C8 C9 C10 22.7(8) . . . . ?
S2 C8 C9 C10 -159.3(4) . . . . ?
C9B C8 C9 C10 -3(13) . . . . ?
C7 C8 C9 S3 -157.6(4) . . . . ?
S2 C8 C9 S3 20.4(5) . . . . ?
C9B C8 C9 S3 177(14) . . . . ?
C12 S3 C9 C10 1.8(4) . . . . ?
C12 S3 C9 C8 -178.0(4) . . . . ?
C8 C9 C10 C16 0.2(7) . . . . ?
S3 C9 C10 C16 -179.6(3) . . . . ?
C8 C9 C10 C11 177.9(4) . . . . ?
S3 C9 C10 C11 -1.9(5) . . . . ?
C9 C10 C11 C12 1.0(6) . . . . ?
C16 C10 C11 C12 178.7(4) . . . . ?
C10 C11 C12 S3 0.3(5) . . . . ?
C9 S3 C12 C11 -1.2(4) . . . . ?
C9 C10 C16 C17 95(8) . . . . ?
C11 C10 C16 C17 -82(8) . . . . ?
C10 C16 C17 Au2 -4(11) . . . . ?
C16 C17 Au2 C18 -67(16) . . . . ?
C17 Au2 C18 N2 -50(46) . . . . ?
C12B S3B C9B C10B 5(10) . . . . ?
C12B S3B C9B C8 -177(7) . . . . ?
C7 C8 C9B C10B 18(17) . . . . ?
C9 C8 C9B C10B 177(27) . . . . ?
S2 C8 C9B C10B -154(12) . . . . ?
C7 C8 C9B S3B -160(4) . . . . ?
C9 C8 C9B S3B 0(7) . . . . ?
S2 C8 C9B S3B 29(9) . . . . ?
S3B C9B C10B C16B 174(9) . . . . ?
C8 C9B C10B C16B -3(24) . . . . ?
S3B C9B C10B C11B -9(13) . . . . ?
C8 C9B C10B C11B 174(11) . . . . ?
C9B C10B C11B C12B 9(14) . . . . ?
C16B C10B C11B C12B -174(11) . . . . ?
C10B C11B C12B S3B -5(13) . . . . ?
C9B S3B C12B C11B 0(10) . . . . ?
C9B C10B C16B C17B 118(36) . . . . ?
C11B C10B C16B C17B -59(43) . . . . ?
C10B C16B C17B Au2B -115(48) . . . . ?
C16B C17B Au2B C18B 98(72) . . . . ?
C17B Au2B C18B N2B 127(59) . . . . ?
